data_2007650
loop_
_publ_author_name
'Christidis, Panayiotis C.'
'Tossidis, Ioannis A.'
'Paschalidis, Damianos G.'
'Tzavellas, Leandros C.'

_publ_section_title
;
 Tris(acetylacetonato)(1,10-phenanthroline)cerium(III) and
 Tris(acetylacetonato)(1,10-phenanthroline)praseodymium(III)
;
_journal_issue 9
_journal_name_full 'Acta Crystallographica Section C'
_journal_page_first 1233
_journal_page_last 1236
_journal_paper_doi 10.1107/S0108270198003898
_journal_volume 54
_journal_year 1998
_chemical_formula_iupac '[Ce(C5 H7 O2)3(C12 H8 N2)]'
_chemical_formula_moiety 'C27 H29 Ce1 N2 O6'
_chemical_formula_sum 'C27 H29 Ce N2 O6'
_chemical_formula_weight 617.65
_chemical_name_systematic
;
Tris(acetylacetonato)(1,10-phenanthroline)cerium(III)
;
_space_group_IT_number 14
_symmetry_cell_setting monoclinic
_symmetry_space_group_name_Hall '-P 2yn'
_symmetry_space_group_name_H-M 'P 1 21/n 1'
_audit_creation_method 'from xtal archive file using CIFIO'
_cell_angle_alpha 90.0
_cell_angle_beta 91.009(4)
_cell_angle_gamma 90.0
_cell_formula_units_Z 8
_cell_length_a 16.9120(10)
_cell_length_b 18.1880(10)
_cell_length_c 17.8720(10)
_cell_measurement_reflns_used 31
_cell_measurement_temperature 293
_cell_measurement_theta_max 15.44
_cell_measurement_theta_min 12.54
_cell_volume 5496.5(5)
_computing_cell_refinement DIF4
_computing_data_collection 'DIF4 (Stoe, 1988a)'
_computing_data_reduction 'REDU4 (Stoe, 1988c)'
_computing_molecular_graphics 'DIAMOND (Bergerhoff, 19??)'
_computing_publication_material 'xtal BONDLA CIFIO'
_computing_structure_refinement 'xtal CRYLSQ'
_computing_structure_solution 'xtal SIMPEL (Hall et al., 1992)'
_diffrn_ambient_temperature 293
_diffrn_measurement_device_type
;
 Modernized Philips PW1100
;
_diffrn_measurement_method \q/2\q
_diffrn_radiation_monochromator graphite
_diffrn_radiation_source 'sealed X-ray tube'
_diffrn_radiation_type 'Mo K\a'
_diffrn_radiation_wavelength 0.71073
_diffrn_reflns_av_R_equivalents 0
_diffrn_reflns_limit_h_max 20
_diffrn_reflns_limit_h_min -20
_diffrn_reflns_limit_k_max 21
_diffrn_reflns_limit_k_min 0
_diffrn_reflns_limit_l_max 21
_diffrn_reflns_limit_l_min 0
_diffrn_reflns_number 9702
_diffrn_reflns_theta_max 25.02
_diffrn_reflns_theta_min 1.6
_diffrn_standards_decay_% 4
_diffrn_standards_interval_time 120
_diffrn_standards_number 3
_exptl_absorpt_coefficient_mu 1.697
_exptl_absorpt_correction_T_max 0.762
_exptl_absorpt_correction_T_min 0.581
_exptl_absorpt_correction_type 'psi-scan (EMPIR; Stoe, 1988b)'
_exptl_crystal_colour orange
_exptl_crystal_density_diffrn 1.493
_exptl_crystal_density_meas 1.49
_exptl_crystal_density_method
;
 flotation in a mixture CCl~4~--cyclohexane
;
_exptl_crystal_description prism
_exptl_crystal_F_000 2488
_exptl_crystal_size_max 0.54
_exptl_crystal_size_mid 0.20
_exptl_crystal_size_min 0.16
_refine_diff_density_max 0.7
_refine_diff_density_min -0.6
_refine_ls_extinction_method none
_refine_ls_goodness_of_fit_all 1.490
_refine_ls_goodness_of_fit_obs 1.835
_refine_ls_hydrogen_treatment noref
_refine_ls_matrix_type full
_refine_ls_number_constraints 0
_refine_ls_number_parameters 649
_refine_ls_number_reflns 7342
_refine_ls_number_restraints 0
_refine_ls_R_factor_all .105
_refine_ls_R_factor_obs .053
_refine_ls_shift/esd_max 0.002
_refine_ls_shift/esd_mean 0.0003
_refine_ls_structure_factor_coef F
_refine_ls_weighting_details 'w = 1/\s^2^(F~o~)'
_refine_ls_weighting_scheme calc
_refine_ls_wR_factor_all .046
_refine_ls_wR_factor_obs .043
_reflns_number_observed 5607
_reflns_number_total 9702
_reflns_observed_criterion 'refl observed if F > 4\s(F)'
_cod_data_source_file na1347.cif
_cod_data_source_block 1
_cod_depositor_comments
;
The following automatic conversions were performed:

'_refine_ls_weighting_scheme' value 'w = 1/\s^2^(F~o~)' was changed
to 'calc'. New tag '_refine_ls_weighting_details' was created. The
value of the new tag was set to 'w = 1/\s^2^(F~o~)'.

Automatic conversion script
Id: cif_fix_values 3143 2015-03-26 13:38:13Z robertas 
;
_cod_original_sg_symbol_Hall -P_2yn
_cod_original_sg_symbol_H-M 'P 21/n'
_cod_original_formula_sum 'C27 H29 Ce1 N2 O6'
_cod_database_code 2007650

loop_
_symmetry_equiv_pos_as_xyz
+x,+y,+z
1/2-x,1/2+y,1/2-z
-x,-y,-z
1/2+x,1/2-y,1/2+z

loop_
_atom_site_aniso_label
_atom_site_aniso_U_11
_atom_site_aniso_U_22
_atom_site_aniso_U_33
_atom_site_aniso_U_12
_atom_site_aniso_U_13
_atom_site_aniso_U_23
C1 .040(6) .061(7) .079(8) .004(5) -.003(5) .008(6)
C2 .065(7) .070(8) .064(7) .020(7) .000(6) .009(6)
C3 .039(5) .078(8) .050(6) .005(6) .007(4) -.002(6)
C4 .079(9) .041(7) .150(10) .017(6) -.014(9) .006(8)
C5 .044(6) .100(10) .077(8) -.002(6) -.011(5) -.025(7)
C6 .060(7) .110(10) .060(8) .010(8) .001(6) -.002(8)
C7 .080(9) .100(10) .071(9) .005(8) -.003(7) -.006(8)
C8 .073(8) .100(10) .059(8) .002(8) -.007(7) .016(8)
C9 .130(10) .110(10) .080(10) -.010(10) .018(9) -.050(10)
C10 .140(10) .080(10) .110(10) -.040(10) .020(10) .023(9)
C11 .044(6) .090(10) .051(6) -.014(6) -.003(5) -.010(6)
C12 .058(7) .080(10) .073(8) -.012(7) -.004(6) -.006(7)
C13 .049(6) .083(9) .051(6) -.014(6) .007(5) -.020(6)
C14 .059(7) .080(10) .130(10) .010(7) -.027(7) .019(9)
C15 .070(8) .064(9) .130(10) -.026(7) .013(8) .001(8)
C16 .110(10) .035(7) .120(10) .017(7) -.040(9) -.003(7)
C17 .110(10) .043(8) .18(2) .021(8) -.040(10) -.010(10)
C18 .110(10) .100(10) .13(2) .030(10) -.030(10) -.060(10)
C19 .074(9) .090(10) .120(10) .017(8) -.010(8) -.060(10)
C20 .041(6) .074(9) .080(9) .008(6) -.007(5) -.034(7)
C21 .037(5) .100(10) .066(8) .002(6) -.001(5) -.030(7)
C22 .057(8) .18(2) .062(9) -.020(10) .021(7) -.040(10)
C23 .13(2) .20(3) .10(2) -.04(2) .020(10) -.06(2)
C24 .101(13) .26(3) .114(17) -.002(18) .029(11) -.13(2)
C25 .090(10) .18(2) .060(10) -.030(10) .019(8) .000(10)
C26 .064(8) .14(2) .080(10) -.016(9) -.006(8) .030(10)
C27 .066(8) .080(10) .083(9) -.023(7) -.010(7) .013(8)
C28 .043(6) .086(9) .062(7) -.010(6) -.005(5) .010(6)
C29 .054(6) .090(10) .057(7) -.009(6) -.008(5) .008(6)
C30 .038(5) .085(9) .056(7) -.012(6) .007(5) -.006(6)
C31 .079(9) .100(10) .100(10) .004(8) -.027(8) .044(9)
C32 .100(10) .076(9) .110(10) -.048(8) -.008(8) -.010(8)
C33 .046(6) .17(2) .041(7) -.017(8) .004(5) -.005(8)
C34 .084(9) .100(10) .064(9) -.008(9) .003(7) -.002(9)
C35 .070(8) .100(10) .063(8) .012(7) -.006(6) -.027(8)
C36 .120(10) .16(2) .043(7) -.040(10) .016(7) .019(9)
C37 .20(2) .090(10) .100(10) .030(10) .010(10) -.040(10)
C38 .049(6) .079(9) .046(6) -.004(6) -.005(4) .005(6)
C39 .051(6) .068(8) .060(7) .003(6) .002(5) .005(6)
C40 .049(6) .078(8) .060(7) .013(6) .002(5) .015(6)
C41 .045(6) .110(10) .083(9) -.011(7) -.006(6) -.032(8)
C42 .073(8) .063(8) .100(10) .028(7) .003(7) -.006(7)
C43 .063(7) .067(9) .100(10) .012(7) -.014(6) -.019(7)
C44 .076(9) .025(6) .20(2) -.004(6) -.050(10) .007(9)
C45 .071(9) .080(10) .14(2) -.013(8) -.007(9) .040(10)
C46 .051(7) .061(9) .130(10) -.007(6) -.020(7) .036(9)
C47 .041(5) .062(7) .065(7) .007(5) .002(5) .022(6)
C48 .045(6) .065(8) .059(7) .002(5) -.014(5) .012(6)
C49 .068(8) .120(10) .052(7) .025(8) .005(6) .021(8)
C50 .080(10) .15(2) .100(10) .030(10) .026(9) .050(10)
C51 .090(10) .14(2) .090(10) .030(10) .039(9) .060(10)
C52 .078(9) .110(10) .076(9) .005(9) -.001(7) -.020(10)
C53 .075(9) .100(10) .074(9) .025(8) -.012(7) -.033(9)
C54 .072(8) .068(8) .065(8) .018(6) -.008(6) -.017(6)
N1 .053(5) .056(6) .068(6) .007(4) -.005(4) -.015(5)
N2 .047(5) .062(7) .060(6) .002(4) -.004(4) -.002(5)
N3 .048(5) .036(5) .072(6) -.003(4) -.004(4) .004(4)
N4 .050(5) .052(6) .061(6) -.003(4) .001(4) .005(5)
O1 .054(4) .047(4) .102(6) -.001(4) -.002(4) -.009(4)
O2 .047(4) .061(5) .079(5) .003(4) -.010(4) -.012(4)
O3 .074(5) .060(5) .079(6) -.009(4) -.006(4) -.016(5)
O4 .085(6) .054(5) .083(6) -.016(4) .005(5) -.006(4)
O5 .062(5) .062(5) .079(5) -.006(4) -.021(4) .007(4)
O6 .079(6) .048(5) .085(6) .000(4) -.008(4) -.008(4)
O7 .060(5) .051(5) .084(6) .005(4) -.009(4) .010(4)
O8 .050(4) .055(5) .085(6) -.007(4) -.005(4) -.002(4)
O9 .060(5) .081(6) .070(6) -.012(4) -.004(4) .010(5)
O10 .077(5) .074(6) .067(5) .012(4) .007(4) -.008(4)
O11 .047(4) .066(5) .064(5) .002(4) -.010(3) -.006(4)
O12 .073(5) .048(5) .083(6) -.003(4) -.004(4) .010(4)
Ce1 .0419(3) .0410(3) .0588(3) .0001(3) -.0025(2) -.0074(3)
Ce2 .0394(3) .0454(3) .0520(3) -.0005(3) -.0027(2) .0029(3)

loop_
_atom_site_label
_atom_site_fract_x
_atom_site_fract_y
_atom_site_fract_z
_atom_site_U_iso_or_equiv
_atom_site_thermal_displace_type
_atom_site_calc_flag
_atom_site_calc_attached_atom
C1 .9162(6) .5206(7) .7860(7) .060(7) Uani no no
C2 .9619(7) .5702(7) .8257(7) .066(8) Uani no no
C3 .9491(6) .6475(7) .8312(6) .055(6) Uani no no
C4 .9415(8) .4414(7) .7804(10) .090(10) Uani no no
C5 1.0043(6) .6967(8) .8777(7) .076(8) Uani no no
C6 .8516(7) .6249(9) .5347(7) .077(9) Uani no no
C7 .8833(8) .6985(9) .5256(8) .080(10) Uani no no
C8 .8793(8) .7529(9) .5808(8) .078(9) Uani no no
C9 .8645(10) .5695(10) .4716(9) .110(10) Uani no no
C10 .9173(11) .8251(9) .5659(9) .110(10) Uani no no
C11 .5889(6) .6852(8) .6483(6) .063(7) Uani no no
C12 .5586(7) .6150(8) .6596(7) .072(8) Uani no no
C13 .5997(7) .5529(7) .6850(6) .061(7) Uani no no
C14 .5333(7) .7459(8) .6215(9) .090(10) Uani no no
C15 .5606(8) .4791(8) .6926(9) .090(10) Uani no no
C16 .7537(9) .8334(6) .7695(9) .090(10) Uani no no
C17 .7360(10) .8957(8) .8122(12) .110(10) Uani no no
C18 .7085(11) .8884(12) .8834(12) .110(10) Uani no no
C19 .6972(8) .8215(10) .9138(10) .090(10) Uani no no
C20 .7140(6) .7611(8) .8671(8) .065(8) Uani no no
C21 .7044(6) .6881(8) .8995(7) .067(8) Uani no no
C22 .6763(8) .6771(13) .9744(8) .100(10) Uani no no
C23 .6598(15) .7375(17) 1.0199(13) .14(2) Uani no no
C24 .6687(13) .8041(17) .9911(13) .16(2) Uani no no
C25 .6704(10) .6071(15) 1.0039(9) .110(10) Uani no no
C26 .6837(9) .5519(11) .9617(10) .100(10) Uani no no
C27 .7112(8) .5613(8) .8848(8) .078(9) Uani no no
C28 1.4444(6) .5640(7) .8481(7) .064(7) Uani no no
C29 1.4722(7) .6344(8) .8544(6) .066(8) Uani no no
C30 1.4448(6) .6984(7) .8172(6) .059(7) Uani no no
C31 1.4812(8) .5019(9) .8910(8) .090(10) Uani no no
C32 1.4868(9) .7719(8) .8298(9) .090(10) Uani no no
C33 1.3612(7) .6262(11) .5451(7) .090(10) Uani no no
C34 1.3678(9) .5505(10) .5274(8) .080(10) Uani no no
C35 1.3530(8) .4967(9) .5792(8) .079(9) Uani no no
C36 1.3856(10) .6831(11) .4866(7) .110(10) Uani no no
C37 1.3701(13) .4182(10) .5562(10) .130(10) Uani no no
C38 1.0929(6) .6172(7) .6621(6) .058(7) Uani no no
C39 1.0781(6) .6908(7) .6893(6) .060(7) Uani no no
C40 1.1314(6) .7378(7) .7178(6) .062(7) Uani no no
C41 1.0266(7) .5693(8) .6288(7) .080(9) Uani no no
C42 1.1085(7) .8145(7) .7381(8) .080(9) Uani no no
C43 1.2072(7) .4290(7) .7604(8) .076(8) Uani no no
C44 1.1722(9) .3678(6) .7953(12) .100(10) Uani no no
C45 1.1443(9) .3756(10) .8646(11) .100(10) Uani no no
C46 1.1477(7) .4390(8) .9013(9) .082(9) Uani no no
C47 1.1859(6) .4992(7) .8639(7) .056(7) Uani no no
C48 1.1932(6) .5700(7) .9019(6) .057(7) Uani no no
C49 1.1625(8) .5779(9) .9776(7) .080(9) Uani no no
C50 1.1224(10) .5131(13) 1.0090(10) .110(10) Uani no no
C51 1.1157(10) .4470(12) .9730(10) .110(10) Uani no no
C52 1.1741(9) .6447(11) 1.0137(8) .090(10) Uani no no
C53 1.2083(8) .6990(9) .9791(8) .080(10) Uani no no
C54 1.2381(7) .6904(7) .9041(7) .068(8) Uani no no
N1 .7402(5) .7658(5) .7982(6) .059(6) Uani no no
N2 .7192(5) .6290(6) .8557(5) .057(6) Uani no no
N3 1.2131(5) .4944(4) .7944(5) .052(5) Uani no no
N4 1.2287(5) .6254(5) .8676(5) .054(5) Uani no no
O1 .8540(4) .5379(4) .7530(5) .068(5) Uani no no
O2 .8936(4) .6810(4) .7990(4) .062(5) Uani no no
O3 .8159(5) .6019(5) .5915(5) .071(5) Uani no no
O4 .8459(5) .7456(5) .6437(5) .074(6) Uani no no
O5 .6609(5) .7028(4) .6574(5) .068(5) Uani no no
O6 .6720(5) .5548(4) .7041(5) .071(5) Uani no no
O7 1.3858(4) .5478(4) .8069(5) .065(5) Uani no no
O8 1.3842(4) .7004(4) .7762(5) .063(5) Uani no no
O9 1.3413(5) .6534(5) .6074(5) .071(5) Uani no no
O10 1.3280(5) .5055(5) .6453(5) .072(6) Uani no no
O11 1.1612(4) .5875(4) .6625(4) .059(5) Uani no no
O12 1.2057(5) .7220(4) .7273(5) .068(5) Uani no no
Ce1 .77931(3) .64775(3) .71522(3) .0473(3) Uani no no
Ce2 1.28790(3) .60958(3) .72515(3) .0456(3) Uani no no
H2 1.00655 .55089 .85206 .06600 Uiso calc C2
H7 .90804 .71029 .47983 .08300 Uiso calc C7
H12 .50379 .60855 .64895 .07200 Uiso calc C12
H16 .77485 .83855 .72087 .09100 Uiso calc C16
H17 .74322 .94334 .79164 .10900 Uiso calc C17
H18 .69708 .93118 .91182 .11300 Uiso calc C18
H23 .64276 .73101 1.06978 .14000 Uiso calc C23
H24 .65583 .84463 1.02221 .16000 Uiso calc C24
H25 .65656 .60008 1.05467 .10800 Uiso calc C25
H26 .67573 .50364 .98048 .09600 Uiso calc C26
H27 .72336 .51933 .85548 .07800 Uiso calc C27
H29 1.51564 .64116 .88815 .06600 Uiso calc C29
H34 1.38289 .53663 .47843 .08400 Uiso calc C34
H39 1.02492 .70744 .68665 .06000 Uiso calc C39
H43 1.22723 .42365 .71137 .07600 Uiso calc C43
H44 1.16854 .32190 .77010 .10200 Uiso calc C44
H45 1.12121 .33426 .88826 .09900 Uiso calc C45
H50 1.09988 .51752 1.05717 .11100 Uiso calc C50
H51 1.08957 .40692 .99603 .10800 Uiso calc C51
H52 1.15709 .65089 1.06368 .08800 Uiso calc C52
H53 1.21379 .74515 1.00366 .08400 Uiso calc C53
H54 1.26425 .73010 .88050 .06800 Uiso calc C54

loop_
_atom_type_symbol
_atom_type_scat_dispersion_real
_atom_type_scat_dispersion_imag
_atom_type_scat_source
C .002 .002 'Int. Tables Vol IV Tables 2.2B and 2.3.1'
H 0 0 'Int. Tables Vol IV Tables 2.2B and 2.3.1'
N .004 .003 'Int. Tables Vol IV Tables 2.2B and 2.3.1'
O .008 .006 'Int. Tables Vol IV Tables 2.2B and 2.3.1'
Ce -.564 2.632 'Int. Tables Vol IV Tables 2.2B and 2.3.1'

loop_
_geom_angle_atom_site_label_1
_geom_angle_atom_site_label_2
_geom_angle_atom_site_label_3
_geom_angle
_geom_angle_publ_flag
C2 C1 C4 120.0(10) no
C2 C1 O1 123.0(10) no
C4 C1 O1 117.0(10) no
C1 C2 C3 127.0(10) no
C1 C2 H2 117.0(10) no
C3 C2 H2 117.0(10) no
C2 C3 C5 122.0(10) no
C2 C3 O2 124.0(10) no
C5 C3 O2 114.0(10) no
C7 C6 C9 118.0(10) no
C7 C6 O3 125.0(10) no
C9 C6 O3 117.0(10) no
C6 C7 C8 123.0(10) no
C6 C7 H7 118.0(10) no
C8 C7 H7 118(2) no
C7 C8 C10 118.0(10) no
C7 C8 O4 125.0(10) no
C10 C8 O4 117.0(10) no
C12 C11 C14 119.0(10) no
C12 C11 O5 125.0(10) no
C14 C11 O5 116.0(10) no
C11 C12 C13 127.0(10) no
C11 C12 H12 116.0(10) no
C13 C12 H12 116.0(10) no
C12 C13 C15 122.0(10) no
C12 C13 O6 123.0(10) no
C15 C13 O6 115.0(10) no
C17 C16 N1 119.0(10) no
C17 C16 H16 120.0(10) no
N1 C16 H16 120.0(10) no
C16 C17 C18 121(2) no
C16 C17 H17 120(2) no
C18 C17 H17 120(2) no
C17 C18 C19 121(2) no
C17 C18 H18 120(2) no
C19 C18 H18 120(2) no
C18 C19 C20 116(2) no
C18 C19 C24 128(2) no
C20 C19 C24 117(2) no
C19 C20 C21 117.0(10) no
C19 C20 N1 125.0(10) no
C21 C20 N1 118.0(10) no
C20 C21 C22 122.0(10) no
C20 C21 N2 118.0(10) no
C22 C21 N2 120.0(10) no
C21 C22 C23 120(2) no
C21 C22 C25 121(2) no
C23 C22 C25 119(2) no
C22 C23 C24 118(2) no
C22 C23 H23 121(3) no
C24 C23 H23 121(3) no
C19 C24 C23 126(2) no
C19 C24 H24 117(3) no
C23 C24 H24 117(2) no
C22 C25 C26 119(2) no
C22 C25 H25 121(2) no
C26 C25 H25 121(3) no
C25 C26 C27 122(2) no
C25 C26 H26 119(2) no
C27 C26 H26 119(2) no
C26 C27 N2 120.0(10) no
C26 C27 H27 120.0(10) no
N2 C27 H27 120.0(10) no
C16 N1 C20 118.0(10) no
C16 N1 Ce1 118.0(8) no
C20 N1 Ce1 123.5(8) no
C21 N2 C27 119.0(10) no
C21 N2 Ce1 120.3(8) no
C27 N2 Ce1 120.6(8) no
C1 O1 Ce1 140.1(7) no
C3 O2 Ce1 136.3(8) no
C6 O3 Ce1 138.1(9) no
C8 O4 Ce1 138.0(9) no
C11 O5 Ce1 136.7(8) no
C13 O6 Ce1 137.9(8) no
N1 Ce1 N2 59.9(3) yes
N1 Ce1 O1 128.8(3) no
N1 Ce1 O2 70.9(3) no
N1 Ce1 O3 146.6(3) no
N1 Ce1 O4 80.2(3) no
N1 Ce1 O5 72.6(3) yes
N1 Ce1 O6 113.5(3) no
N2 Ce1 O1 81.0(3) no
N2 Ce1 O2 77.1(3) no
N2 Ce1 O3 152.3(3) no
N2 Ce1 O4 137.8(3) no
N2 Ce1 O5 97.1(3) no
N2 Ce1 O6 73.0(3) yes
O1 Ce1 O2 69.1(3) yes
O1 Ce1 O3 80.4(3) yes
O1 Ce1 O4 119.4(3) no
O1 Ce1 O5 149.5(3) no
O1 Ce1 O6 80.8(3) no
O2 Ce1 O3 114.7(3) no
O2 Ce1 O4 77.3(3) yes
O2 Ce1 O5 140.5(3) no
O2 Ce1 O6 140.2(3) no
O3 Ce1 O4 69.8(3) yes
O3 Ce1 O5 88.6(3) no
O3 Ce1 O6 83.8(3) no
O4 Ce1 O5 82.2(3) no
O4 Ce1 O6 141.9(3) no
O5 Ce1 O6 69.7(3) yes
C29 C28 C31 122.0(10) no
C29 C28 O7 122.0(10) no
C31 C28 O7 116.0(10) no
C28 C29 C30 128.0(10) no
C28 C29 H29 116.0(10) no
C30 C29 H29 116.0(10) no
C29 C30 C32 120.0(10) no
C29 C30 O8 124.0(10) no
C32 C30 O8 116.0(10) no
C34 C33 C36 119.0(10) no
C34 C33 O9 127.0(10) no
C36 C33 O9 114(2) no
C33 C34 C35 122.0(10) no
C33 C34 H34 119(2) no
C35 C34 H34 119(2) no
C34 C35 C37 117.0(10) no
C34 C35 O10 127.0(10) no
C37 C35 O10 116.0(10) no
C39 C38 C41 122.0(10) no
C39 C38 O11 123.0(10) no
C41 C38 O11 115.0(10) no
C38 C39 C40 127.0(10) no
C38 C39 H39 117.0(10) no
C40 C39 H39 117.0(10) no
C39 C40 C42 121.0(10) no
C39 C40 O12 124.0(10) no
C42 C40 O12 115.0(10) no
C44 C43 N3 122.0(10) no
C44 C43 H43 119.0(10) no
N3 C43 H43 119.0(10) no
C43 C44 C45 119.0(10) no
C43 C44 H44 121(2) no
C45 C44 H44 121(2) no
C44 C45 C46 122(2) no
C44 C45 H45 119(2) no
C46 C45 H45 119(2) no
C45 C46 C47 117.0(10) no
C45 C46 C51 122(2) no
C47 C46 C51 122.0(10) no
C46 C47 C48 119.0(10) no
C46 C47 N3 123.0(10) no
C48 C47 N3 118.0(10) no
C47 C48 C49 119.0(10) no
C47 C48 N4 119.0(10) no
C49 C48 N4 122.0(10) no
C48 C49 C50 117.0(10) no
C48 C49 C52 118.0(10) no
C50 C49 C52 126.0(10) no
C49 C50 C51 124(2) no
C49 C50 H50 118(2) no
C51 C50 H50 118(2) no
C46 C51 C50 119(2) no
C46 C51 H51 120(2) no
C50 C51 H51 120(2) no
C49 C52 C53 120.0(10) no
C49 C52 H52 120(2) no
C53 C52 H52 120(2) no
C52 C53 C54 121.0(10) no
C52 C53 H53 119.0(10) no
C54 C53 H53 119.0(10) no
C53 C54 N4 120.0(10) no
C53 C54 H54 120.0(10) no
N4 C54 H54 120.0(10) no
C43 N3 C47 117.0(10) no
C43 N3 Ce2 120.2(8) no
C47 N3 Ce2 122.5(7) no
C48 N4 C54 119.0(10) no
C48 N4 Ce2 121.3(7) no
C54 N4 Ce2 119.4(7) no
C28 O7 Ce2 139.0(8) no
C30 O8 Ce2 136.2(8) no
C33 O9 Ce2 137.0(10) no
C35 O10 Ce2 137.0(9) no
C38 O11 Ce2 136.3(7) no
C40 O12 Ce2 136.4(7) no
N3 Ce2 N4 59.3(3) yes
N3 Ce2 O7 72.3(3) no
N3 Ce2 O8 130.2(3) no
N3 Ce2 O9 144.8(3) no
N3 Ce2 O10 79.0(3) no
N3 Ce2 O11 70.9(3) yes
N3 Ce2 O12 111.1(3) no
N4 Ce2 O7 75.6(3) no
N4 Ce2 O8 80.7(3) no
N4 Ce2 O9 154.9(3) no
N4 Ce2 O10 135.9(3) no
N4 Ce2 O11 96.4(2) no
N4 Ce2 O12 71.8(3) yes
O7 Ce2 O8 69.8(2) yes
O7 Ce2 O9 114.0(3) no
O7 Ce2 O10 78.7(3) yes
O7 Ce2 O11 140.9(3) no
O7 Ce2 O12 137.8(3) no
O8 Ce2 O9 81.3(3) yes
O8 Ce2 O10 122.4(3) no
O8 Ce2 O11 147.7(3) no
O8 Ce2 O12 79.0(2) no
O9 Ce2 O10 69.1(3) yes
O9 Ce2 O11 89.6(3) no
O9 Ce2 O12 87.7(3) no
O10 Ce2 O11 81.8(3) no
O10 Ce2 O12 143.3(3) no
O11 Ce2 O12 69.7(3) yes

loop_
_geom_bond_atom_site_label_1
_geom_bond_atom_site_label_2
_geom_bond_site_symmetry_1
_geom_bond_site_symmetry_2
_geom_bond_distance
_geom_bond_publ_flag
C1 C2 . . 1.38(2) no
C1 C4 . . 1.51(2) no
C1 O1 . . 1.240(10) no
C2 C3 . . 1.43(2) no
C2 H2 . . .950(10) no
C3 C5 . . 1.53(2) no
C3 O2 . . 1.250(10) no
C6 C7 . . 1.45(2) no
C6 C9 . . 1.53(2) no
C6 O3 . . 1.26(2) no
C7 C8 . . 1.40(2) no
C7 H7 . . .950(10) no
C8 C10 . . 1.49(2) no
C8 O4 . . 1.27(2) no
C11 C12 . . 1.39(2) no
C11 C14 . . 1.52(2) no
C11 O5 . . 1.270(10) no
C12 C13 . . 1.40(2) no
C12 H12 . . .950(10) no
C13 C15 . . 1.50(2) no
C13 O6 . . 1.260(10) no
C16 C17 . . 1.40(2) no
C16 N1 . . 1.35(2) no
C16 H16 . . .95(2) no
C17 C18 . . 1.37(3) no
C17 H17 . . .95(2) no
C18 C19 . . 1.35(3) no
C18 H18 . . .95(2) no
C19 C20 . . 1.41(2) no
C19 C24 . . 1.51(3) no
C20 C21 . . 1.46(2) no
C20 N1 . . 1.32(2) no
C21 C22 . . 1.44(2) no
C21 N2 . . 1.36(2) no
C22 C23 . . 1.40(3) no
C22 C25 . . 1.38(3) no
C23 C24 . . 1.33(4) no
C23 H23 . . .95(2) no
C24 H24 . . .95(3) no
C25 C26 . . 1.28(3) no
C25 H25 . . .95(2) no
C26 C27 . . 1.47(2) no
C26 H26 . . .95(2) no
C27 N2 . . 1.34(2) no
C27 H27 . . .950(10) no
N1 Ce1 . . 2.700(10) yes
N2 Ce1 . . 2.747(9) yes
O1 Ce1 . . 2.452(8) yes
O2 Ce1 . . 2.499(7) yes
O3 Ce1 . . 2.453(9) yes
O4 Ce1 . . 2.474(9) yes
O5 Ce1 . . 2.451(8) yes
O6 Ce1 . . 2.485(8) yes
C28 C29 . . 1.37(2) no
C28 C31 . . 1.49(2) no
C28 O7 . . 1.260(10) no
C29 C30 . . 1.41(2) no
C29 H29 . . .950(10) no
C30 C32 . . 1.53(2) no
C30 O8 . . 1.250(10) no
C33 C34 . . 1.42(3) no
C33 C36 . . 1.53(2) no
C33 O9 . . 1.27(2) no
C34 C35 . . 1.37(2) no
C34 H34 . . .950(10) no
C35 C37 . . 1.52(2) no
C35 O10 . . 1.27(2) no
C38 C39 . . 1.45(2) no
C38 C41 . . 1.53(2) no
C38 O11 . . 1.270(10) no
C39 C40 . . 1.34(2) no
C39 H39 . . .950(10) no
C40 C42 . . 1.49(2) no
C40 O12 . . 1.300(10) no
C43 C44 . . 1.41(2) no
C43 N3 . . 1.34(2) no
C43 H43 . . .950(10) no
C44 C45 . . 1.34(3) no
C44 H44 . . .950(10) no
C45 C46 . . 1.33(2) no
C45 H45 . . .95(2) no
C46 C47 . . 1.44(2) no
C46 C51 . . 1.41(2) no
C47 C48 . . 1.46(2) no
C47 N3 . . 1.340(10) no
C48 C49 . . 1.46(2) no
C48 N4 . . 1.330(10) no
C49 C50 . . 1.48(3) no
C49 C52 . . 1.39(2) no
C50 C51 . . 1.37(3) no
C50 H50 . . .95(2) no
C51 H51 . . .95(2) no
C52 C53 . . 1.31(2) no
C52 H52 . . .950(10) no
C53 C54 . . 1.45(2) no
C53 H53 . . .95(2) no
C54 N4 . . 1.36(2) no
C54 H54 . . .950(10) no
N3 Ce2 . . 2.753(8) yes
N4 Ce2 . . 2.767(9) yes
O7 Ce2 . . 2.460(8) yes
O8 Ce2 . . 2.482(7) yes
O9 Ce2 . . 2.439(8) yes
O10 Ce2 . . 2.472(9) yes
O11 Ce2 . . 2.434(7) yes
O12 Ce2 . . 2.473(8) yes

loop_
_geom_contact_atom_site_label_1
_geom_contact_atom_site_label_2
_geom_contact_distance
_geom_contact_publ_flag
N1 N2 2.720(10) no
N1 O2 3.020(10) no
N1 O4 3.340(10) no
N1 O5 3.050(10) no
N2 O1 3.380(10) no
N2 O2 3.270(10) no
N2 O6 3.120(10) no
N3 N4 2.730(10) no
N3 O7 3.080(10) no
N3 O10 3.330(10) no
N3 O11 3.020(10) no
N4 O7 3.210(10) no
N4 O8 3.410(10) no
N4 O12 3.080(10) no
O1 O2 2.810(10) no
O1 O3 3.170(10) no
O1 O6 3.200(10) no
O2 O4 3.110(10) no
O3 O4 2.820(10) no
O3 O5 3.430(10) no
O3 O6 3.300(10) no
O4 O5 3.240(10) no
O5 O6 2.820(10) no
O7 O8 2.830(10) no
O7 O10 3.130(10) no
O8 O9 3.210(10) no
O8 O12 3.150(10) no
O9 O10 2.780(10) no
O9 O11 3.430(10) no
O9 O12 3.400(10) no
O10 O11 3.210(10) no
O11 O12 2.800(10) no
